data_7716552
loop_
_publ_author_name
'Chong, Julien'
'Benchohra, Amina'
'Besnard, C&#xe9;line'
'Gu&#xe9;n&#xe9;e, Laure'
'Rosspeintner, Arnulf'
'Cruz, Carlos M.'
'Jim&#xe9;nez, Juan-Ram&#xf3;n'
'Piguet, Claude'

_publ_section_title
;
 Taming 2,2'-biimidazole ligands in trivalent chromium complexes.
;
_journal_issue 38
_journal_name_full 'Dalton transactions (Cambridge, England : 2003)'
_journal_page_first 15801
_journal_page_last 15814
_journal_paper_doi 10.1039/d4dt01608d
_journal_volume 53
_journal_year 2024
_chemical_formula_moiety 'C30 H20 Cr N8, C F3 O3 S, 1.5(C H4 O)'
_chemical_formula_sum 'C32.5 H26 Cr F3 N8 O4.5 S'
_chemical_formula_weight 741.67
_space_group_crystal_system triclinic
_space_group_IT_number 2
_space_group_name_Hall '-P 1'
_space_group_name_H-M_alt 'P -1'
_atom_sites_solution_hydrogens geom
_atom_sites_solution_primary dual
_atom_sites_solution_secondary difmap
_audit_creation_date 2024-01-17
_audit_creation_method
;
Olex2 1.3
(compiled 2020.11.12 svn.r5f609507 for OlexSys, GUI svn.r6408)
;
_audit_update_record
;
2024-05-15 deposited with the CCDC.	2024-07-05 downloaded from the CCDC.
;
_cell_angle_alpha 107.378(3)
_cell_angle_beta 98.544(3)
_cell_angle_gamma 96.353(3)
_cell_formula_units_Z 2
_cell_length_a 11.7735(4)
_cell_length_b 11.8329(4)
_cell_length_c 12.6821(4)
_cell_measurement_reflns_used 8352
_cell_measurement_temperature 150.00(10)
_cell_measurement_theta_max 70.6220
_cell_measurement_theta_min 3.8270
_cell_volume 1644.79(10)
_computing_cell_refinement 'CrysAlisPro 1.171.41.89a (Rigaku OD, 2020)'
_computing_data_collection 'CrysAlisPro 1.171.41.89a (Rigaku OD, 2020)'
_computing_data_reduction 'CrysAlisPro 1.171.41.89a (Rigaku OD, 2020)'
_computing_molecular_graphics 'Olex2 1.3 (Dolomanov et al., 2009)'
_computing_publication_material 'Olex2 1.3 (Dolomanov et al., 2009)'
_computing_structure_refinement 'SHELXL 2018/3 (Sheldrick, 2015)'
_computing_structure_solution 'SHELXT 2018/3 (Sheldrick, 2015)'
_diffrn_ambient_environment N~2~
_diffrn_ambient_temperature 150.00(10)
_diffrn_detector 'CCD plate'
_diffrn_detector_area_resol_mean 10.4670
_diffrn_detector_type Atlas
_diffrn_measured_fraction_theta_full 0.998
_diffrn_measured_fraction_theta_max 0.973
_diffrn_measurement_details
;
List of Runs (angles in degrees, time in seconds):

  # Type    Start    End  Width  t~exp~   \w     \q     \k     \f   Frames
#--------------------------------------------------------------------------
  1  \w    -79.00 -53.00   1.00    1.00    --  -41.71 125.00 120.00   26
  2  \w    -64.00  26.00   1.00    1.00    --  -41.71  57.00  60.00   90
  3  \w    -62.00  30.00   1.00    1.00    --  -41.71  38.00-150.00   92
  4  \w   -113.00 -19.00   1.00    1.00    --  -41.71 -57.00 -90.00   94
  5  \w     28.00 126.00   1.00    4.00    --  100.00 -45.00 150.00   98
  6  \w     37.00  79.00   1.00    4.00    --  100.00-125.00-150.00   42
  7  \w     38.00  98.00   1.00    4.00    --  100.00 -77.00  30.00   60
  8  \w     75.00 107.00   1.00    4.00    --  100.00 -94.00 -30.00   32
  9  \w     59.00 129.00   1.00    4.00    --  100.00 -61.00-120.00   70
 10  \w     28.00  71.00   1.00    4.00    --  100.00 -45.00  60.00   43
 11  \w    110.00 162.00   1.00    4.00    --  100.00  77.00-180.00   52
 12  \w     49.00  75.00   1.00    4.00    --  100.00 -30.00 -60.00   26
 13  \w    100.00 127.00   1.00    4.00    --  100.00 -30.00 -60.00   27
 14  \w     23.00 106.00   1.00    4.00    --  100.00 -94.00 150.00   83
 15  \w     84.00 111.00   1.00    4.00    --  100.00-125.00  90.00   27
 16  \w     61.00 107.00   1.00    4.00    --  100.00 -94.00-120.00   46
 17  \w     75.00 126.00   1.00    4.00    --  100.00  45.00 -30.00   51
 18  \w     65.00 107.00   1.00    4.00    --  100.00 -94.00 120.00   42
 19  \w     16.00 167.00   1.00    4.00    --  100.00   0.00-180.00  151
;
_diffrn_measurement_device 'four-circle diffractometer'
_diffrn_measurement_device_type 'SuperNova, Dual, Cu at home/near, Atlas'
_diffrn_measurement_method '\w scans'
_diffrn_orient_matrix_type 'CrysAlisPro convention (1999,Acta A55,543-557)'
_diffrn_orient_matrix_UB_11 -0.0642480000
_diffrn_orient_matrix_UB_12 -0.0121537000
_diffrn_orient_matrix_UB_13 0.0943806000
_diffrn_orient_matrix_UB_21 -0.0871983000
_diffrn_orient_matrix_UB_22 0.0774212000
_diffrn_orient_matrix_UB_23 -0.0326658000
_diffrn_orient_matrix_UB_31 -0.0791360000
_diffrn_orient_matrix_UB_32 -0.1139512000
_diffrn_orient_matrix_UB_33 -0.0827250000
_diffrn_radiation_monochromator mirror
_diffrn_radiation_probe x-ray
_diffrn_radiation_type 'Cu K\a'
_diffrn_radiation_wavelength 1.54184
_diffrn_reflns_av_R_equivalents 0.0311
_diffrn_reflns_av_unetI/netI 0.0346
_diffrn_reflns_Laue_measured_fraction_full 0.998
_diffrn_reflns_Laue_measured_fraction_max 0.973
_diffrn_reflns_limit_h_max 13
_diffrn_reflns_limit_h_min -14
_diffrn_reflns_limit_k_max 14
_diffrn_reflns_limit_k_min -14
_diffrn_reflns_limit_l_max 15
_diffrn_reflns_limit_l_min -15
_diffrn_reflns_number 12239
_diffrn_reflns_point_group_measured_fraction_full 0.998
_diffrn_reflns_point_group_measured_fraction_max 0.973
_diffrn_reflns_theta_full 67.684
_diffrn_reflns_theta_max 70.623
_diffrn_reflns_theta_min 3.721
_diffrn_source 'micro-focus sealed X-ray tube'
_diffrn_source_type 'SuperNova (Cu) X-ray Source'
_exptl_absorpt_coefficient_mu 4.068
_exptl_absorpt_correction_T_max 0.690
_exptl_absorpt_correction_T_min 0.504
_exptl_absorpt_correction_type analytical
_exptl_absorpt_process_details
;
CrysAlisPro 1.171.41.89a (Rigaku Oxford Diffraction, 2020)
Analytical numeric absorption correction using a multifaceted crystal
model based on expressions derived by R.C. Clark & J.S. Reid.
(Clark, R. C. & Reid, J. S. (1995). Acta Cryst. A51, 887-897)
Empirical absorption correction using spherical harmonics,
implemented in SCALE3 ABSPACK scaling algorithm.
;
_exptl_crystal_colour red
_exptl_crystal_colour_primary red
_exptl_crystal_density_diffrn 1.498
_exptl_crystal_description prism
_exptl_crystal_F_000 760
_exptl_crystal_size_max 0.28
_exptl_crystal_size_mid 0.16
_exptl_crystal_size_min 0.11
_refine_diff_density_max 1.616
_refine_diff_density_min -0.623
_refine_diff_density_rms 0.100
_refine_ls_extinction_method none
_refine_ls_goodness_of_fit_ref 1.045
_refine_ls_hydrogen_treatment constr
_refine_ls_matrix_type full
_refine_ls_number_parameters 454
_refine_ls_number_reflns 6162
_refine_ls_number_restraints 0
_refine_ls_restrained_S_all 1.045
_refine_ls_R_factor_all 0.0603
_refine_ls_R_factor_gt 0.0563
_refine_ls_shift/su_max 0.000
_refine_ls_shift/su_mean 0.000
_refine_ls_structure_factor_coef Fsqd
_refine_ls_weighting_details 'w=1/[\s^2^(Fo^2^)+(0.1208P)^2^+1.2810P] where P=(Fo^2^+2Fc^2^)/3'
_refine_ls_weighting_scheme calc
_refine_ls_wR_factor_gt 0.1698
_refine_ls_wR_factor_ref 0.1757
_reflns_Friedel_coverage 0.000
_reflns_number_gt 5675
_reflns_number_total 6162
_reflns_threshold_expression 'I > 2\s(I)'
_cod_data_source_file d4dt01608d2.cif
_cod_data_source_block 9
_cod_depositor_comments 'Adding full bibliography for 7716546--7716554.cif.'
_cod_original_cell_volume 1644.79(9)
_cod_original_formula_sum 'C32.50 H26 Cr F3 N8 O4.50 S'
_cod_database_code 7716552
_shelx_shelxl_version_number 2018/3
_chemical_oxdiff_formula 'C32.5 H26 Cr F3 N8 O4.5 S'
_shelx_space_group_comment
;
The symmetry employed for this shelxl refinement is uniquely defined
by the following loop, which should always be used as a source of
symmetry information in preference to the above space-group names.
They are only intended as comments.
;
_shelx_estimated_absorpt_t_max 0.663
_shelx_estimated_absorpt_t_min 0.395
_reflns_odcompleteness_completeness 99.85
_reflns_odcompleteness_iscentric 1
_reflns_odcompleteness_theta 67.29
_olex2_refinement_description
;
1. Fixed Uiso
 At 1.2 times of:
  All C(H) groups
 At 1.5 times of:
  All C(H,H,H) groups, All O(H) groups
2. Others
 Fixed Sof: O4S(0.5) H4S(0.5) C3S(0.5) H3SA(0.5) H3SB(0.5) H3SC(0.5)
3.a Aromatic/amide H refined with riding coordinates:
 C6(H6), C2(H2), C17(H17), C22(H22), C9(H9), C20(H20), C15(H15), C3(H3),
 C5(H5), C30(H30), C29(H29), C8(H8), C1(H1), C21(H21), C25(H25), C14(H14),
 C18(H18), C26(H26), C10(H10), C13(H13)
3.b Idealised Me refined as rotating group:
 C1S(H1SA,H1SB,H1SC), C3S(H3SA,H3SB,H3SC)
3.c Idealised tetrahedral OH refined as rotating group:
 O2S(H2S), O4S(H4S)
;
_olex2_submission_special_instructions 'No special instructions were received'
_oxdiff_exptl_absorpt_empirical_details
;
Empirical correction (ABSPACK) includes:
- Absorption correction using spherical harmonics
- Frame scaling
;
_oxdiff_exptl_absorpt_empirical_full_max 3.201
_oxdiff_exptl_absorpt_empirical_full_min 0.429

loop_
_space_group_symop_operation_xyz
'x, y, z'
'-x, -y, -z'

loop_
_atom_site_label
_atom_site_type_symbol
_atom_site_fract_x
_atom_site_fract_y
_atom_site_fract_z
_atom_site_U_iso_or_equiv
_atom_site_adp_type
_atom_site_occupancy
_atom_site_site_symmetry_order
_atom_site_calc_flag
_atom_site_refinement_flags_posn
_atom_site_refinement_flags_adp
_atom_site_refinement_flags_occupancy
_atom_site_disorder_assembly
_atom_site_disorder_group
Cr1 Cr 0.27914(4) 0.29816(4) 0.66956(3) 0.01938(16) Uani 1 1 d . . . . .
N4 N 0.3605(2) 0.4583(2) 0.7899(2) 0.0246(5) Uani 1 1 d . . . . .
N6 N 0.1082(3) 0.1837(3) 0.8848(2) 0.0375(7) Uani 1 1 d . . . . .
N7 N 0.1227(2) 0.3448(2) 0.6805(2) 0.0265(5) Uani 1 1 d . . . . .
N2 N 0.2958(2) 0.3646(2) 0.5382(2) 0.0233(5) Uani 1 1 d . . . . .
N3 N 0.4508(2) 0.2668(2) 0.68849(19) 0.0212(5) Uani 1 1 d . . . . .
N8 N -0.0284(3) 0.3483(3) 0.7707(3) 0.0447(7) Uani 1 1 d . . . . .
N5 N 0.2393(2) 0.2201(2) 0.7821(2) 0.0240(5) Uani 1 1 d . . . . .
N1 N 0.2116(2) 0.1449(2) 0.5353(2) 0.0229(5) Uani 1 1 d . . . . .
C6 C 0.1864(3) 0.2174(4) 0.2315(3) 0.0403(8) Uani 1 1 d . . . . .
H6 H 0.181001 0.235005 0.162719 0.048 Uiso 1 1 calc R U . . .
C28 C 0.0729(3) 0.3131(3) 0.7600(3) 0.0284(6) Uani 1 1 d . . . . .
C2 C 0.1238(3) -0.0600(3) 0.4374(3) 0.0335(7) Uani 1 1 d . . . . .
H2 H 0.098482 -0.137754 0.440501 0.040 Uiso 1 1 calc R U . . .
C17 C 0.7148(3) 0.4575(3) 0.8864(3) 0.0328(7) Uani 1 1 d . . . . .
H17 H 0.794810 0.455240 0.909249 0.039 Uiso 1 1 calc R U . . .
C22 C 0.3136(3) 0.5539(3) 0.8351(3) 0.0315(7) Uani 1 1 d . . . . .
H22 H 0.232644 0.552009 0.812248 0.038 Uiso 1 1 calc R U . . .
C16 C 0.6436(3) 0.3568(3) 0.8000(2) 0.0269(6) Uani 1 1 d . . . . .
C23 C 0.4768(3) 0.4619(3) 0.8235(2) 0.0233(6) Uani 1 1 d . . . . .
C9 C 0.3440(3) 0.5063(3) 0.4449(3) 0.0344(7) Uani 1 1 d . . . . .
H9 H 0.378825 0.584538 0.449962 0.041 Uiso 1 1 calc R U . . .
C20 C 0.4963(3) 0.6618(3) 0.9506(3) 0.0373(8) Uani 1 1 d . . . . .
H20 H 0.541547 0.731941 1.005391 0.045 Uiso 1 1 calc R U . . .
C11 C 0.2460(2) 0.2828(3) 0.4358(2) 0.0240(6) Uani 1 1 d . . . . .
C15 C 0.6870(3) 0.2546(3) 0.7405(3) 0.0319(7) Uani 1 1 d . . . . .
H15 H 0.767075 0.249110 0.757729 0.038 Uiso 1 1 calc R U . . .
C3 C 0.1113(3) -0.0388(3) 0.3359(3) 0.0330(7) Uani 1 1 d . . . . .
H3 H 0.077021 -0.102024 0.268470 0.040 Uiso 1 1 calc R U . . .
C5 C 0.1417(3) 0.1066(4) 0.2302(3) 0.0404(8) Uani 1 1 d . . . . .
H5 H 0.104867 0.047811 0.160664 0.049 Uiso 1 1 calc R U . . .
C30 C 0.0467(3) 0.4068(3) 0.6377(3) 0.0392(8) Uani 1 1 d . . . . .
H30 H 0.055972 0.442549 0.580953 0.047 Uiso 1 1 calc R U . . .
C29 C -0.0443(3) 0.4075(4) 0.6919(4) 0.0535(11) Uani 1 1 d . . . . .
H29 H -0.110399 0.443897 0.677593 0.064 Uiso 1 1 calc R U . . .
C8 C 0.2937(3) 0.4238(3) 0.3417(3) 0.0358(7) Uani 1 1 d . . . . .
H8 H 0.294187 0.445064 0.275151 0.043 Uiso 1 1 calc R U . . .
C1 C 0.1746(3) 0.0345(3) 0.5367(3) 0.0274(6) Uani 1 1 d . . . . .
H1 H 0.182693 0.019363 0.606729 0.033 Uiso 1 1 calc R U . . .
C19 C 0.5488(3) 0.5619(3) 0.9051(2) 0.0298(7) Uani 1 1 d . . . . .
C24 C 0.5254(2) 0.3592(3) 0.7700(2) 0.0220(6) Uani 1 1 d . . . . .
C21 C 0.3800(4) 0.6577(3) 0.9158(3) 0.0382(8) Uani 1 1 d . . . . .
H21 H 0.344080 0.725090 0.946171 0.046 Uiso 1 1 calc R U . . .
C25 C 0.2778(3) 0.1414(3) 0.8346(3) 0.0320(7) Uani 1 1 d . . . . .
H25 H 0.347110 0.107690 0.828479 0.038 Uiso 1 1 calc R U . . .
C14 C 0.6122(3) 0.1637(3) 0.6576(3) 0.0326(7) Uani 1 1 d . . . . .
H14 H 0.640625 0.095225 0.616123 0.039 Uiso 1 1 calc R U . . .
C18 C 0.6699(3) 0.5559(3) 0.9358(3) 0.0354(8) Uani 1 1 d . . . . .
H18 H 0.719259 0.622189 0.991929 0.043 Uiso 1 1 calc R U . . .
C27 C 0.1364(3) 0.2415(3) 0.8147(2) 0.0268(6) Uani 1 1 d . . . . .
C26 C 0.1978(4) 0.1207(3) 0.8971(3) 0.0406(8) Uani 1 1 d . . . . .
H26 H 0.203330 0.070006 0.942653 0.049 Uiso 1 1 calc R U . . .
C7 C 0.2415(3) 0.3084(3) 0.3344(3) 0.0311(7) Uani 1 1 d . . . . .
C12 C 0.2002(2) 0.1654(3) 0.4345(2) 0.0235(6) Uani 1 1 d . . . . .
C4 C 0.1491(3) 0.0765(3) 0.3320(3) 0.0298(6) Uani 1 1 d . . . . .
C10 C 0.3435(3) 0.4738(3) 0.5422(3) 0.0286(6) Uani 1 1 d . . . . .
H10 H 0.378186 0.531192 0.613194 0.034 Uiso 1 1 calc R U . . .
C13 C 0.4937(3) 0.1718(3) 0.6341(3) 0.0275(6) Uani 1 1 d . . . . .
H13 H 0.442582 0.107293 0.577473 0.033 Uiso 1 1 calc R U . . .
S1 S 0.52602(7) 0.14189(7) 0.32353(7) 0.0350(2) Uani 1 1 d . . . . .
F2 F 0.5700(2) 0.0768(2) 0.11926(19) 0.0485(5) Uani 1 1 d . . . . .
F1 F 0.3962(2) 0.1112(3) 0.1264(2) 0.0609(7) Uani 1 1 d . . . . .
F3 F 0.4454(2) -0.0512(2) 0.14877(18) 0.0495(6) Uani 1 1 d . . . . .
O2 O 0.6226(2) 0.0851(3) 0.3539(2) 0.0543(8) Uani 1 1 d . . . . .
O3 O 0.4252(2) 0.1151(3) 0.3683(2) 0.0429(6) Uani 1 1 d . . . . .
O1 O 0.5565(4) 0.2648(3) 0.3304(3) 0.0752(11) Uani 1 1 d . . . . .
C1T C 0.4811(3) 0.0664(3) 0.1720(3) 0.0353(7) Uani 1 1 d . . . . .
O2S O 0.8087(4) 0.3191(5) 0.3367(7) 0.118(2) Uani 1 1 d . . . . .
H2S H 0.752291 0.293131 0.361265 0.177 Uiso 1 1 calc R U . . .
C1S C 0.8884(5) 0.2458(6) 0.3328(6) 0.0804(16) Uani 1 1 d . . . . .
H1SA H 0.870709 0.182165 0.259682 0.121 Uiso 1 1 calc R U . . .
H1SB H 0.886637 0.209896 0.392970 0.121 Uiso 1 1 calc R U . . .
H1SC H 0.965882 0.291857 0.342784 0.121 Uiso 1 1 calc R U . . .
O4S O -0.0558(7) 0.1343(8) 1.0042(7) 0.076(2) Uiso 0.5 1 d . . P A 1
H4S H -0.039929 0.100805 0.940988 0.114 Uiso 0.5 1 calc R U P A 1
C3S C -0.0995(13) 0.2339(14) 1.0027(13) 0.097(4) Uiso 0.5 1 d . . P A 1
H3SA H -0.124772 0.230890 0.924585 0.146 Uiso 0.5 1 calc R U P A 1
H3SB H -0.039373 0.304520 1.041541 0.146 Uiso 0.5 1 calc R U P A 1
H3SC H -0.166102 0.239235 1.040942 0.146 Uiso 0.5 1 calc R U P A 1

loop_
_atom_site_aniso_label
_atom_site_aniso_U_11
_atom_site_aniso_U_22
_atom_site_aniso_U_33
_atom_site_aniso_U_23
_atom_site_aniso_U_13
_atom_site_aniso_U_12
Cr1 0.0173(3) 0.0195(3) 0.0195(3) 0.00537(18) 0.00226(17) -0.00102(18)
N4 0.0293(13) 0.0225(12) 0.0219(11) 0.0072(9) 0.0067(10) 0.0006(10)
N6 0.0410(16) 0.0402(16) 0.0248(13) 0.0092(11) 0.0045(11) -0.0150(13)
N7 0.0205(12) 0.0289(13) 0.0300(13) 0.0103(10) 0.0047(10) 0.0022(10)
N2 0.0215(12) 0.0236(12) 0.0251(12) 0.0089(10) 0.0043(9) 0.0018(9)
N3 0.0187(11) 0.0223(12) 0.0216(11) 0.0079(9) 0.0026(9) -0.0020(9)
N8 0.0263(15) 0.0500(19) 0.061(2) 0.0179(16) 0.0185(14) 0.0080(13)
N5 0.0244(12) 0.0224(12) 0.0213(11) 0.0051(9) 0.0001(9) -0.0016(10)
N1 0.0164(11) 0.0254(12) 0.0249(12) 0.0070(10) 0.0027(9) 0.0000(9)
C6 0.047(2) 0.049(2) 0.0245(15) 0.0127(14) 0.0014(14) 0.0110(17)
C28 0.0213(14) 0.0288(16) 0.0301(15) 0.0050(12) 0.0044(12) -0.0037(12)
C2 0.0257(15) 0.0257(16) 0.0397(17) 0.0023(13) 0.0027(13) -0.0061(12)
C17 0.0276(16) 0.0401(18) 0.0285(15) 0.0187(14) -0.0051(12) -0.0111(13)
C22 0.0382(18) 0.0247(15) 0.0314(16) 0.0069(12) 0.0112(13) 0.0036(13)
C16 0.0232(14) 0.0335(16) 0.0260(14) 0.0180(12) 0.0008(11) -0.0048(12)
C23 0.0284(15) 0.0219(14) 0.0176(12) 0.0076(10) 0.0024(11) -0.0059(11)
C9 0.0391(18) 0.0319(17) 0.0399(17) 0.0193(14) 0.0145(14) 0.0071(14)
C20 0.057(2) 0.0249(16) 0.0220(14) 0.0035(12) 0.0032(14) -0.0105(15)
C11 0.0191(13) 0.0279(15) 0.0249(14) 0.0083(11) 0.0037(11) 0.0049(11)
C15 0.0193(14) 0.0402(18) 0.0406(17) 0.0218(15) 0.0044(12) 0.0007(13)
C3 0.0231(15) 0.0335(17) 0.0293(15) -0.0025(12) -0.0017(12) -0.0048(12)
C5 0.0395(19) 0.049(2) 0.0243(15) 0.0047(14) -0.0039(13) 0.0035(16)
C30 0.0289(17) 0.0412(19) 0.054(2) 0.0244(17) 0.0059(15) 0.0101(14)
C29 0.0324(19) 0.061(3) 0.080(3) 0.032(2) 0.0170(19) 0.0219(19)
C8 0.0430(19) 0.0421(19) 0.0329(16) 0.0222(15) 0.0135(14) 0.0138(15)
C1 0.0235(14) 0.0241(15) 0.0299(15) 0.0056(12) 0.0022(11) -0.0034(11)
C19 0.0410(18) 0.0265(15) 0.0174(13) 0.0079(11) 0.0016(12) -0.0098(13)
C24 0.0238(14) 0.0234(14) 0.0183(12) 0.0098(11) 0.0026(10) -0.0047(11)
C21 0.060(2) 0.0222(15) 0.0304(16) 0.0041(12) 0.0139(15) 0.0033(15)
C25 0.0416(18) 0.0231(15) 0.0251(14) 0.0070(12) -0.0057(13) -0.0020(13)
C14 0.0254(15) 0.0311(16) 0.0446(18) 0.0148(14) 0.0115(13) 0.0052(13)
C18 0.0386(18) 0.0377(18) 0.0213(14) 0.0119(13) -0.0078(13) -0.0188(14)
C27 0.0227(14) 0.0277(15) 0.0223(13) 0.0031(11) 0.0008(11) -0.0095(11)
C26 0.057(2) 0.0343(18) 0.0256(15) 0.0145(13) -0.0045(15) -0.0095(16)
C7 0.0303(16) 0.0387(18) 0.0277(15) 0.0139(13) 0.0053(12) 0.0105(14)
C12 0.0170(13) 0.0274(15) 0.0234(13) 0.0058(11) 0.0011(10) 0.0022(11)
C4 0.0214(14) 0.0336(17) 0.0266(15) 0.0026(12) -0.0025(11) 0.0013(12)
C10 0.0292(16) 0.0249(15) 0.0336(15) 0.0118(12) 0.0090(12) 0.0018(12)
C13 0.0242(15) 0.0274(15) 0.0289(14) 0.0072(12) 0.0056(12) 0.0007(12)
S1 0.0348(4) 0.0303(4) 0.0365(4) 0.0065(3) 0.0089(3) 0.0000(3)
F2 0.0566(14) 0.0522(13) 0.0444(12) 0.0210(10) 0.0220(10) 0.0097(11)
F1 0.0598(15) 0.0839(19) 0.0527(14) 0.0363(13) 0.0083(11) 0.0311(14)
F3 0.0628(15) 0.0364(11) 0.0394(11) 0.0074(9) 0.0031(10) -0.0105(10)
O2 0.0337(14) 0.079(2) 0.0436(15) 0.0096(14) 0.0017(11) 0.0162(14)
O3 0.0383(14) 0.0530(16) 0.0426(13) 0.0184(12) 0.0155(11) 0.0100(12)
O1 0.116(3) 0.0264(15) 0.073(2) 0.0026(14) 0.033(2) -0.0134(17)
C1T 0.0374(18) 0.0342(17) 0.0388(17) 0.0178(14) 0.0087(14) 0.0053(14)
O2S 0.072(3) 0.086(3) 0.226(7) 0.076(4) 0.060(4) 0.022(2)
C1S 0.061(3) 0.094(4) 0.088(4) 0.033(3) 0.009(3) 0.018(3)

loop_
_atom_type_symbol
_atom_type_description
_atom_type_scat_dispersion_real
_atom_type_scat_dispersion_imag
_atom_type_scat_source
C C 0.0181 0.0091 'International Tables Vol C Tables 4.2.6.8 and 6.1.1.4'
H H 0.0000 0.0000 'International Tables Vol C Tables 4.2.6.8 and 6.1.1.4'
Cr Cr -0.1635 2.4439 'International Tables Vol C Tables 4.2.6.8 and 6.1.1.4'
F F 0.0727 0.0534 'International Tables Vol C Tables 4.2.6.8 and 6.1.1.4'
N N 0.0311 0.0180 'International Tables Vol C Tables 4.2.6.8 and 6.1.1.4'
O O 0.0492 0.0322 'International Tables Vol C Tables 4.2.6.8 and 6.1.1.4'
S S 0.3331 0.5567 'International Tables Vol C Tables 4.2.6.8 and 6.1.1.4'

loop_
_exptl_crystal_face_index_h
_exptl_crystal_face_index_k
_exptl_crystal_face_index_l
_exptl_crystal_face_perp_dist
-1 0 0 0.0551
1 0 0 0.0551
0 -1 1 0.0697
0 1 -1 0.0887
1 0 2 0.0747
-1 0 -2 0.0747
-1 1 1 0.1244
1 -1 -1 0.1244
-1 0 2 0.0924
1 0 -2 0.0924

loop_
_geom_angle_atom_site_label_1
_geom_angle_atom_site_label_2
_geom_angle_atom_site_label_3
_geom_angle
_geom_angle_site_symmetry_1
_geom_angle_site_symmetry_3
_geom_angle_publ_flag
N4 Cr1 N2 92.83(10) . . ?
N4 Cr1 N3 79.90(10) . . ?
N7 Cr1 N4 91.56(10) . . ?
N7 Cr1 N2 93.18(10) . . ?
N7 Cr1 N3 169.81(10) . . ?
N7 Cr1 N5 81.42(10) . . ?
N7 Cr1 N1 92.61(10) . . ?
N2 Cr1 N3 92.79(9) . . ?
N5 Cr1 N4 94.30(10) . . ?
N5 Cr1 N2 171.16(10) . . ?
N5 Cr1 N3 93.59(9) . . ?
N5 Cr1 N1 92.83(10) . . ?
N1 Cr1 N4 172.20(9) . . ?
N1 Cr1 N2 80.37(10) . . ?
N1 Cr1 N3 96.52(9) . . ?
C22 N4 Cr1 128.0(2) . . ?
C22 N4 C23 118.6(3) . . ?
C23 N4 Cr1 113.41(19) . . ?
C27 N6 C26 104.2(3) . . ?
C28 N7 Cr1 114.1(2) . . ?
C28 N7 C30 105.0(3) . . ?
C30 N7 Cr1 140.7(2) . . ?
C11 N2 Cr1 112.38(19) . . ?
C10 N2 Cr1 128.9(2) . . ?
C10 N2 C11 118.7(3) . . ?
C24 N3 Cr1 112.70(19) . . ?
C13 N3 Cr1 128.9(2) . . ?
C13 N3 C24 118.4(2) . . ?
C28 N8 C29 102.7(3) . . ?
C25 N5 Cr1 140.7(2) . . ?
C27 N5 Cr1 113.9(2) . . ?
C27 N5 C25 105.2(3) . . ?
C1 N1 Cr1 128.6(2) . . ?
C1 N1 C12 118.6(3) . . ?
C12 N1 Cr1 112.71(19) . . ?
C5 C6 H6 119.4 . . ?
C5 C6 C7 121.1(3) . . ?
C7 C6 H6 119.4 . . ?
N7 C28 C27 115.1(3) . . ?
N8 C28 N7 114.3(3) . . ?
N8 C28 C27 130.5(3) . . ?
C3 C2 H2 120.3 . . ?
C3 C2 C1 119.5(3) . . ?
C1 C2 H2 120.3 . . ?
C16 C17 H17 119.5 . . ?
C18 C17 H17 119.5 . . ?
C18 C17 C16 121.1(3) . . ?
N4 C22 H22 119.0 . . ?
N4 C22 C21 121.9(3) . . ?
C21 C22 H22 119.0 . . ?
C15 C16 C17 123.6(3) . . ?
C24 C16 C17 119.0(3) . . ?
C24 C16 C15 117.4(3) . . ?
N4 C23 C19 122.9(3) . . ?
N4 C23 C24 117.1(2) . . ?
C19 C23 C24 120.0(3) . . ?
C8 C9 H9 120.3 . . ?
C8 C9 C10 119.5(3) . . ?
C10 C9 H9 120.3 . . ?
C19 C20 H20 120.1 . . ?
C21 C20 H20 120.1 . . ?
C21 C20 C19 119.7(3) . . ?
N2 C11 C7 123.1(3) . . ?
N2 C11 C12 117.0(3) . . ?
C7 C11 C12 119.9(3) . . ?
C16 C15 H15 120.4 . . ?
C14 C15 C16 119.3(3) . . ?
C14 C15 H15 120.4 . . ?
C2 C3 H3 120.1 . . ?
C2 C3 C4 119.9(3) . . ?
C4 C3 H3 120.1 . . ?
C6 C5 H5 119.5 . . ?
C6 C5 C4 121.0(3) . . ?
C4 C5 H5 119.5 . . ?
N7 C30 H30 126.6 . . ?
C29 C30 N7 106.7(3) . . ?
C29 C30 H30 126.6 . . ?
N8 C29 H29 124.4 . . ?
C30 C29 N8 111.2(3) . . ?
C30 C29 H29 124.4 . . ?
C9 C8 H8 119.9 . . ?
C9 C8 C7 120.2(3) . . ?
C7 C8 H8 119.9 . . ?
N1 C1 C2 121.8(3) . . ?
N1 C1 H1 119.1 . . ?
C2 C1 H1 119.1 . . ?
C23 C19 C18 118.5(3) . . ?
C20 C19 C23 117.0(3) . . ?
C20 C19 C18 124.5(3) . . ?
N3 C24 C16 123.0(3) . . ?
N3 C24 C23 116.7(3) . . ?
C16 C24 C23 120.2(3) . . ?
C22 C21 H21 120.0 . . ?
C20 C21 C22 119.9(3) . . ?
C20 C21 H21 120.0 . . ?
N5 C25 H25 126.4 . . ?
C26 C25 N5 107.1(3) . . ?
C26 C25 H25 126.4 . . ?
C15 C14 H14 120.0 . . ?
C15 C14 C13 119.9(3) . . ?
C13 C14 H14 120.0 . . ?
C17 C18 C19 121.2(3) . . ?
C17 C18 H18 119.4 . . ?
C19 C18 H18 119.4 . . ?
N6 C27 N5 113.1(3) . . ?
N6 C27 C28 131.5(3) . . ?
N5 C27 C28 115.1(3) . . ?
N6 C26 H26 124.8 . . ?
C25 C26 N6 110.3(3) . . ?
C25 C26 H26 124.8 . . ?
C11 C7 C6 119.1(3) . . ?
C11 C7 C8 116.7(3) . . ?
C8 C7 C6 124.2(3) . . ?
N1 C12 C11 117.0(3) . . ?
N1 C12 C4 123.0(3) . . ?
C4 C12 C11 120.0(3) . . ?
C3 C4 C5 123.9(3) . . ?
C12 C4 C3 117.2(3) . . ?
C12 C4 C5 118.9(3) . . ?
N2 C10 C9 121.9(3) . . ?
N2 C10 H10 119.1 . . ?
C9 C10 H10 119.1 . . ?
N3 C13 C14 122.0(3) . . ?
N3 C13 H13 119.0 . . ?
C14 C13 H13 119.0 . . ?
O2 S1 C1T 103.07(16) . . ?
O3 S1 O2 114.05(18) . . ?
O3 S1 C1T 104.17(16) . . ?
O1 S1 O2 115.1(2) . . ?
O1 S1 O3 115.6(2) . . ?
O1 S1 C1T 102.53(19) . . ?
F2 C1T S1 110.9(2) . . ?
F2 C1T F3 106.5(3) . . ?
F1 C1T S1 112.4(3) . . ?
F1 C1T F2 107.3(3) . . ?
F1 C1T F3 108.1(3) . . ?
F3 C1T S1 111.3(2) . . ?
C1S O2S H2S 109.5 . . ?
O2S C1S H1SA 109.5 . . ?
O2S C1S H1SB 109.5 . . ?
O2S C1S H1SC 109.5 . . ?
H1SA C1S H1SB 109.5 . . ?
H1SA C1S H1SC 109.5 . . ?
H1SB C1S H1SC 109.5 . . ?
C3S O4S H4S 109.5 . . ?
O4S C3S H3SA 109.5 . . ?
O4S C3S H3SB 109.5 . . ?
O4S C3S H3SC 109.5 . . ?
H3SA C3S H3SB 109.5 . . ?
H3SA C3S H3SC 109.5 . . ?
H3SB C3S H3SC 109.5 . . ?

loop_
_geom_bond_atom_site_label_1
_geom_bond_atom_site_label_2
_geom_bond_distance
_geom_bond_site_symmetry_2
_geom_bond_publ_flag
Cr1 N4 2.067(3) . ?
Cr1 N7 1.993(3) . ?
Cr1 N2 2.069(2) . ?
Cr1 N3 2.086(2) . ?
Cr1 N5 2.000(2) . ?
Cr1 N1 2.063(2) . ?
N4 C22 1.327(4) . ?
N4 C23 1.364(4) . ?
N6 C27 1.329(4) . ?
N6 C26 1.374(5) . ?
N7 C28 1.361(4) . ?
N7 C30 1.369(4) . ?
N2 C11 1.365(4) . ?
N2 C10 1.334(4) . ?
N3 C24 1.370(4) . ?
N3 C13 1.327(4) . ?
N8 C28 1.319(4) . ?
N8 C29 1.385(6) . ?
N5 C25 1.375(4) . ?
N5 C27 1.363(4) . ?
N1 C1 1.337(4) . ?
N1 C12 1.361(4) . ?
C6 H6 0.9500 . ?
C6 C5 1.352(6) . ?
C6 C7 1.428(5) . ?
C28 C27 1.448(5) . ?
C2 H2 0.9500 . ?
C2 C3 1.372(5) . ?
C2 C1 1.407(4) . ?
C17 H17 0.9500 . ?
C17 C16 1.432(4) . ?
C17 C18 1.351(5) . ?
C22 H22 0.9500 . ?
C22 C21 1.401(5) . ?
C16 C15 1.413(5) . ?
C16 C24 1.393(4) . ?
C23 C19 1.406(4) . ?
C23 C24 1.429(4) . ?
C9 H9 0.9500 . ?
C9 C8 1.377(5) . ?
C9 C10 1.398(4) . ?
C20 H20 0.9500 . ?
C20 C19 1.404(5) . ?
C20 C21 1.367(6) . ?
C11 C7 1.402(4) . ?
C11 C12 1.429(4) . ?
C15 H15 0.9500 . ?
C15 C14 1.370(5) . ?
C3 H3 0.9500 . ?
C3 C4 1.406(5) . ?
C5 H5 0.9500 . ?
C5 C4 1.432(5) . ?
C30 H30 0.9500 . ?
C30 C29 1.356(6) . ?
C29 H29 0.9500 . ?
C8 H8 0.9500 . ?
C8 C7 1.404(5) . ?
C1 H1 0.9500 . ?
C19 C18 1.436(5) . ?
C21 H21 0.9500 . ?
C25 H25 0.9500 . ?
C25 C26 1.364(5) . ?
C14 H14 0.9500 . ?
C14 C13 1.403(4) . ?
C18 H18 0.9500 . ?
C26 H26 0.9500 . ?
C12 C4 1.403(4) . ?
C10 H10 0.9500 . ?
C13 H13 0.9500 . ?
S1 O2 1.444(3) . ?
S1 O3 1.434(3) . ?
S1 O1 1.432(3) . ?
S1 C1T 1.827(4) . ?
F2 C1T 1.337(4) . ?
F1 C1T 1.320(4) . ?
F3 C1T 1.338(4) . ?
O2S H2S 0.8400 . ?
O2S C1S 1.343(7) . ?
C1S H1SA 0.9800 . ?
C1S H1SB 0.9800 . ?
C1S H1SC 0.9800 . ?
O4S H4S 0.8400 . ?
O4S C3S 1.342(16) . ?
C3S H3SA 0.9800 . ?
C3S H3SB 0.9800 . ?
C3S H3SC 0.9800 . ?

loop_
_geom_hbond_atom_site_label_D
_geom_hbond_atom_site_label_H
_geom_hbond_atom_site_label_A
_geom_hbond_distance_DH
_geom_hbond_distance_HA
_geom_hbond_distance_DA
_geom_hbond_angle_DHA
_geom_hbond_site_symmetry_A
_geom_hbond_publ_flag
O2S H2S O1 0.84 2.25 2.951(6) 141.1 . yes

loop_
_geom_torsion_atom_site_label_1
_geom_torsion_atom_site_label_2
_geom_torsion_atom_site_label_3
_geom_torsion_atom_site_label_4
_geom_torsion
_geom_torsion_site_symmetry_1
_geom_torsion_site_symmetry_2
_geom_torsion_site_symmetry_3
_geom_torsion_site_symmetry_4
_geom_torsion_publ_flag
Cr1 N4 C22 C21 -179.4(2) . . . . ?
Cr1 N4 C23 C19 -179.6(2) . . . . ?
Cr1 N4 C23 C24 1.9(3) . . . . ?
Cr1 N7 C28 N8 177.3(2) . . . . ?
Cr1 N7 C28 C27 -5.7(3) . . . . ?
Cr1 N7 C30 C29 -176.0(3) . . . . ?
Cr1 N2 C11 C7 177.1(2) . . . . ?
Cr1 N2 C11 C12 -4.8(3) . . . . ?
Cr1 N2 C10 C9 -177.5(2) . . . . ?
Cr1 N3 C24 C16 178.0(2) . . . . ?
Cr1 N3 C24 C23 -3.1(3) . . . . ?
Cr1 N3 C13 C14 -179.3(2) . . . . ?
Cr1 N5 C25 C26 -174.6(2) . . . . ?
Cr1 N5 C27 N6 176.6(2) . . . . ?
Cr1 N5 C27 C28 1.8(3) . . . . ?
Cr1 N1 C1 C2 176.1(2) . . . . ?
Cr1 N1 C12 C11 6.0(3) . . . . ?
Cr1 N1 C12 C4 -175.7(2) . . . . ?
N4 C22 C21 C20 -0.6(5) . . . . ?
N4 C23 C19 C20 -1.2(4) . . . . ?
N4 C23 C19 C18 179.1(3) . . . . ?
N4 C23 C24 N3 0.8(4) . . . . ?
N4 C23 C24 C16 179.8(2) . . . . ?
N7 C28 C27 N6 -171.0(3) . . . . ?
N7 C28 C27 N5 2.5(4) . . . . ?
N7 C30 C29 N8 0.8(5) . . . . ?
N2 C11 C7 C6 -179.3(3) . . . . ?
N2 C11 C7 C8 1.3(4) . . . . ?
N2 C11 C12 N1 -0.8(4) . . . . ?
N2 C11 C12 C4 -179.2(3) . . . . ?
N8 C28 C27 N6 5.4(6) . . . . ?
N8 C28 C27 N5 179.0(3) . . . . ?
N5 C25 C26 N6 0.6(4) . . . . ?
N1 C12 C4 C3 -1.5(4) . . . . ?
N1 C12 C4 C5 -179.6(3) . . . . ?
C6 C5 C4 C3 -175.8(3) . . . . ?
C6 C5 C4 C12 2.2(5) . . . . ?
C28 N7 C30 C29 -0.9(4) . . . . ?
C28 N8 C29 C30 -0.4(5) . . . . ?
C2 C3 C4 C5 178.8(3) . . . . ?
C2 C3 C4 C12 0.7(5) . . . . ?
C17 C16 C15 C14 -178.7(3) . . . . ?
C17 C16 C24 N3 -179.9(2) . . . . ?
C17 C16 C24 C23 1.2(4) . . . . ?
C22 N4 C23 C19 0.8(4) . . . . ?
C22 N4 C23 C24 -177.7(2) . . . . ?
C16 C17 C18 C19 1.2(5) . . . . ?
C16 C15 C14 C13 -1.1(5) . . . . ?
C23 N4 C22 C21 0.2(4) . . . . ?
C23 C19 C18 C17 1.2(4) . . . . ?
C9 C8 C7 C6 179.5(3) . . . . ?
C9 C8 C7 C11 -1.2(5) . . . . ?
C20 C19 C18 C17 -178.4(3) . . . . ?
C11 N2 C10 C9 -0.2(4) . . . . ?
C11 C12 C4 C3 176.7(3) . . . . ?
C11 C12 C4 C5 -1.4(4) . . . . ?
C15 C16 C24 N3 1.5(4) . . . . ?
C15 C16 C24 C23 -177.4(2) . . . . ?
C15 C14 C13 N3 1.3(5) . . . . ?
C3 C2 C1 N1 -0.3(5) . . . . ?
C5 C6 C7 C11 -1.9(5) . . . . ?
C5 C6 C7 C8 177.5(3) . . . . ?
C30 N7 C28 N8 0.7(4) . . . . ?
C30 N7 C28 C27 177.7(3) . . . . ?
C29 N8 C28 N7 -0.2(4) . . . . ?
C29 N8 C28 C27 -176.6(4) . . . . ?
C8 C9 C10 N2 0.2(5) . . . . ?
C1 N1 C12 C11 -177.0(3) . . . . ?
C1 N1 C12 C4 1.3(4) . . . . ?
C1 C2 C3 C4 0.1(5) . . . . ?
C19 C23 C24 N3 -177.7(2) . . . . ?
C19 C23 C24 C16 1.2(4) . . . . ?
C19 C20 C21 C22 0.1(5) . . . . ?
C24 N3 C13 C14 -0.1(4) . . . . ?
C24 C16 C15 C14 -0.2(4) . . . . ?
C24 C23 C19 C20 177.2(3) . . . . ?
C24 C23 C19 C18 -2.4(4) . . . . ?
C21 C20 C19 C23 0.7(4) . . . . ?
C21 C20 C19 C18 -179.6(3) . . . . ?
C25 N5 C27 N6 0.9(3) . . . . ?
C25 N5 C27 C28 -173.8(3) . . . . ?
C18 C17 C16 C15 176.0(3) . . . . ?
C18 C17 C16 C24 -2.4(4) . . . . ?
C27 N6 C26 C25 -0.1(4) . . . . ?
C27 N5 C25 C26 -0.9(3) . . . . ?
C26 N6 C27 N5 -0.6(3) . . . . ?
C26 N6 C27 C28 173.1(3) . . . . ?
C7 C6 C5 C4 -0.5(6) . . . . ?
C7 C11 C12 N1 177.3(3) . . . . ?
C7 C11 C12 C4 -1.0(4) . . . . ?
C12 N1 C1 C2 -0.4(4) . . . . ?
C12 C11 C7 C6 2.6(4) . . . . ?
C12 C11 C7 C8 -176.8(3) . . . . ?
C10 N2 C11 C7 -0.6(4) . . . . ?
C10 N2 C11 C12 177.5(3) . . . . ?
C10 C9 C8 C7 0.5(5) . . . . ?
C13 N3 C24 C16 -1.4(4) . . . . ?
C13 N3 C24 C23 177.6(2) . . . . ?
O2 S1 C1T F2 -56.4(3) . . . . ?
O2 S1 C1T F1 -176.5(3) . . . . ?
O2 S1 C1T F3 62.1(3) . . . . ?
O3 S1 C1T F2 -175.7(2) . . . . ?
O3 S1 C1T F1 64.2(3) . . . . ?
O3 S1 C1T F3 -57.3(3) . . . . ?
O1 S1 C1T F2 63.5(3) . . . . ?
O1 S1 C1T F1 -56.7(3) . . . . ?
O1 S1 C1T F3 -178.1(3) . . . . ?

loop_
_exptl_oxdiff_crystal_face_indexfrac_h
_exptl_oxdiff_crystal_face_indexfrac_k
_exptl_oxdiff_crystal_face_indexfrac_l
_exptl_oxdiff_crystal_face_x
_exptl_oxdiff_crystal_face_y
_exptl_oxdiff_crystal_face_z
-1.0000 0.0004 -0.0005 0.0642 0.0872 0.0791
1.0000 -0.0004 0.0005 -0.0642 -0.0872 -0.0791
-0.0001 -0.9993 1.0012 0.1066 -0.1101 0.0311
0.0001 0.9993 -1.0012 -0.1066 0.1101 -0.0311
1.0011 0.0013 1.9994 0.1244 -0.1525 -0.2448
-1.0011 -0.0013 -1.9994 -0.1244 0.1525 0.2448
-0.9987 1.0015 0.9972 0.1461 0.1321 -0.1176
0.9987 -1.0015 -0.9972 -0.1461 -0.1321 0.1176
-0.9988 0.0022 1.9984 0.2528 0.0220 -0.0865
0.9988 -0.0022 -1.9984 -0.2528 -0.0220 0.0865
